data_4108897
loop_
_publ_author_name
'Robert D. Kennedy'
'Alexander L. Ayzner'
'Darcy D. Wanger'
'Christopher T Day'
'Merissa Halim'
'Saeed I. Khan'
'Sarah H. Tolbert'
'Benjamin J. Schwartz'
'Yves Rubin'

_publ_section_title
;
 Self-Assembling Fullerenes for Improved Bulk-Heterojunction Photovoltaic
 Devices
;
_journal_name_full 'Journal of the American Chemical Society'
_journal_page_first 17290
_journal_page_last 17292
_journal_paper_doi 10.1021/ja807627u
_journal_volume 130
_journal_year 2008
_chemical_formula_moiety 'C95 H34,C H Cl3'
_chemical_formula_sum 'C96 H35 Cl3'
_chemical_formula_weight 1294.59
_chemical_name_systematic
; 
 ? 
;
_space_group_IT_number 62
_symmetry_cell_setting orthorhombic
_symmetry_space_group_name_Hall '-P 2ac 2n'
_symmetry_space_group_name_H-M 'P n m a'
_atom_sites_solution_hydrogens geom
_atom_sites_solution_primary direct
_atom_sites_solution_secondary difmap
_audit_creation_method SHELXL-97
_cell_angle_alpha 90.00
_cell_angle_beta 90.00
_cell_angle_gamma 90.00
_cell_formula_units_Z 4
_cell_length_a 18.298(5)
_cell_length_b 17.955(5)
_cell_length_c 17.352(5)
_cell_measurement_reflns_used 5682
_cell_measurement_temperature 100(2)
_cell_measurement_theta_max 28.01
_cell_measurement_theta_min 3.86
_cell_volume 5701(3)
_computing_cell_refinement 'Bruker XSCANS'
_computing_data_collection 'Bruker XSCANS'
_computing_data_reduction 'Bruker SHELXTL'
_computing_molecular_graphics 'Bruker SHELXTL'
_computing_publication_material 'Bruker SHELXTL'
_computing_structure_refinement 'SHELXL-97 (Sheldrick, 1997)'
_computing_structure_solution 'SHELXS-97 (Sheldrick, 1990)'
_diffrn_ambient_temperature 100(2)
_diffrn_measured_fraction_theta_full 0.995
_diffrn_measured_fraction_theta_max 0.995
_diffrn_measurement_device_type 'CCD area detector'
_diffrn_measurement_method '\w and phi scans'
_diffrn_radiation_monochromator graphite
_diffrn_radiation_source 'fine-focus sealed tube'
_diffrn_radiation_type MoK\a
_diffrn_radiation_wavelength 0.71073
_diffrn_reflns_av_R_equivalents 0.0736
_diffrn_reflns_av_sigmaI/netI 0.0469
_diffrn_reflns_limit_h_max 24
_diffrn_reflns_limit_h_min -24
_diffrn_reflns_limit_k_max 23
_diffrn_reflns_limit_k_min -23
_diffrn_reflns_limit_l_max 23
_diffrn_reflns_limit_l_min -23
_diffrn_reflns_number 49578
_diffrn_reflns_theta_full 28.30
_diffrn_reflns_theta_max 28.30
_diffrn_reflns_theta_min 3.77
_exptl_absorpt_coefficient_mu 0.222
_exptl_absorpt_correction_T_max 0.9782
_exptl_absorpt_correction_T_min 0.8906
_exptl_absorpt_correction_type multi-scan
_exptl_absorpt_process_details 'Sadabs (Bruker)'
_exptl_crystal_colour red
_exptl_crystal_density_diffrn 1.508
_exptl_crystal_description platelet
_exptl_crystal_F_000 2648
_exptl_crystal_size_max 0.40
_exptl_crystal_size_mid 0.10
_exptl_crystal_size_min 0.10
_refine_diff_density_max 1.102
_refine_diff_density_min -1.022
_refine_diff_density_rms 0.083
_refine_ls_extinction_method none
_refine_ls_goodness_of_fit_ref 1.057
_refine_ls_hydrogen_treatment constr
_refine_ls_matrix_type full
_refine_ls_number_parameters 476
_refine_ls_number_reflns 7277
_refine_ls_number_restraints 15
_refine_ls_restrained_S_all 1.105
_refine_ls_R_factor_all 0.1135
_refine_ls_R_factor_gt 0.0769
_refine_ls_shift/su_max 0.002
_refine_ls_shift/su_mean 0.000
_refine_ls_structure_factor_coef Fsqd
_refine_ls_weighting_details 'calc w=1/[\s^2^(Fo^2^)+(0.1049P)^2^+9.8545P] where P=(Fo^2^+2Fc^2^)/3'
_refine_ls_weighting_scheme calc
_refine_ls_wR_factor_gt 0.2001
_refine_ls_wR_factor_ref 0.2282
_reflns_number_gt 4885
_reflns_number_total 7277
_reflns_threshold_expression >2sigma(I)
_cod_data_source_file ja807627u_si_003.cif
_cod_data_source_block yr406s
_cod_database_code 4108897

loop_
_symmetry_equiv_pos_as_xyz
'x, y, z'
'-x+1/2, -y, z+1/2'
'-x, y+1/2, -z'
'x+1/2, -y+1/2, -z+1/2'
'-x, -y, -z'
'x-1/2, y, -z-1/2'
'x, -y-1/2, z'
'-x-1/2, y-1/2, z-1/2'

loop_
_atom_site_label
_atom_site_type_symbol
_atom_site_fract_x
_atom_site_fract_y
_atom_site_fract_z
_atom_site_U_iso_or_equiv
_atom_site_adp_type
_atom_site_occupancy
_atom_site_symmetry_multiplicity
_atom_site_calc_flag
_atom_site_refinement_flags
_atom_site_disorder_assembly
_atom_site_disorder_group
C1 C 0.94010(16) 0.16268(16) 0.90214(16) 0.0204(6) Uani 1 1 d . . .
C2 C 1.00713(15) 0.21181(16) 0.91693(16) 0.0204(6) Uani 1 1 d . . .
C3 C 1.05863(16) 0.17224(17) 0.96498(17) 0.0232(6) Uani 1 1 d . . .
C4 C 1.02269(16) 0.10656(16) 0.99540(17) 0.0228(6) Uani 1 1 d . . .
C5 C 0.94903(17) 0.10470(15) 0.96715(16) 0.0217(6) Uani 1 1 d . . .
C6 C 0.89402(16) 0.08066(15) 1.01455(16) 0.0200(6) Uani 1 1 d . . .
C7 C 0.81435(16) 0.10973(15) 1.01054(16) 0.0194(6) Uani 1 1 d . . .
C8 C 0.81845(16) 0.18565(15) 0.97344(16) 0.0192(6) Uani 1 1 d . . .
C9 C 0.87134(17) 0.20839(16) 0.91901(19) 0.0271(7) Uani 1 1 d . . .
C10 C 0.7835(2) 0.2500 1.0038(3) 0.0218(8) Uani 1 2 d S . .
C11 C 0.7383(2) 0.2500 1.0770(2) 0.0172(7) Uani 1 2 d S . .
C12 C 0.76445(15) 0.18400(15) 1.12624(16) 0.0181(5) Uani 1 1 d . . .
C13 C 0.79910(15) 0.12241(15) 1.09709(16) 0.0183(5) Uani 1 1 d . . .
C14 C 0.85270(16) 0.08387(15) 1.14261(16) 0.0195(6) Uani 1 1 d . . .
C15 C 0.91086(17) 0.05880(15) 1.09231(16) 0.0209(6) Uani 1 1 d . . .
C16 C 0.98271(17) 0.05706(16) 1.11945(17) 0.0227(6) Uani 1 1 d . . .
C17 C 1.04031(17) 0.08170(17) 1.06943(18) 0.0254(6) Uani 1 1 d . . .
C18 C 1.09354(16) 0.12184(19) 1.11534(18) 0.0283(7) Uani 1 1 d . . .
C19 C 1.12822(16) 0.18453(19) 1.08608(19) 0.0278(7) Uani 1 1 d . . .
C20 C 1.11070(16) 0.21005(18) 1.00845(18) 0.0262(7) Uani 1 1 d . . .
C21 C 1.1387(2) 0.2500 1.1336(3) 0.0282(10) Uani 1 2 d S . .
C22 C 1.1145(2) 0.2500 1.2099(3) 0.0276(9) Uani 1 2 d S . .
C23 C 1.07822(17) 0.18461(18) 1.24066(18) 0.0267(7) Uani 1 1 d . . .
C24 C 1.06795(17) 0.12178(18) 1.19501(18) 0.0263(7) Uani 1 1 d . . .
C25 C 0.99913(17) 0.08160(16) 1.19690(17) 0.0242(6) Uani 1 1 d . . .
C26 C 0.94325(17) 0.10541(16) 1.24522(16) 0.0218(6) Uani 1 1 d . . .
C27 C 0.86818(16) 0.10607(16) 1.21785(16) 0.0206(6) Uani 1 1 d . . .
C28 C 0.83228(16) 0.17106(15) 1.24873(16) 0.0194(6) Uani 1 1 d . . .
C29 C 0.78267(15) 0.20957(15) 1.20243(16) 0.0178(6) Uani 1 1 d . . .
C30 C 0.88492(16) 0.21120(16) 1.29541(15) 0.0197(6) Uani 1 1 d . . .
C31 C 0.95382(17) 0.17099(16) 1.29316(16) 0.0222(6) Uani 1 1 d . . .
C32 C 1.01951(17) 0.20952(17) 1.29122(16) 0.0240(6) Uani 1 1 d . . .
C33 C 0.93781(16) 0.12710(16) 0.82157(16) 0.0217(6) Uani 1 1 d . . .
C34 C 0.9883(2) 0.1461(2) 0.76529(19) 0.0350(8) Uani 1 1 d . . .
H34 H 1.0270 0.1796 0.7769 0.042 Uiso 1 1 calc R . .
C35 C 0.9820(2) 0.1157(2) 0.6913(2) 0.0427(9) Uani 1 1 d . . .
H35 H 1.0164 0.1288 0.6526 0.051 Uiso 1 1 calc R . .
C36 C 0.9261(2) 0.0667(2) 0.67423(19) 0.0390(9) Uani 1 1 d . . .
H36 H 0.9223 0.0467 0.6237 0.047 Uiso 1 1 calc R . .
C37 C 0.87518(19) 0.04632(18) 0.73020(18) 0.0298(7) Uani 1 1 d . . .
C38 C 0.88244(17) 0.07651(17) 0.80363(18) 0.0250(6) Uani 1 1 d . . .
H38 H 0.8488 0.0623 0.8426 0.030 Uiso 1 1 calc R . .
C39 C 0.8134(2) -0.0059(2) 0.7113(2) 0.0423(9) Uani 1 1 d . . .
H39A H 0.7923 -0.0252 0.7592 0.063 Uiso 1 1 calc R . .
H39B H 0.8319 -0.0474 0.6803 0.063 Uiso 1 1 calc R . .
H39C H 0.7758 0.0210 0.6822 0.063 Uiso 1 1 calc R . .
C40 C 0.76027(16) 0.05486(15) 0.97394(16) 0.0205(6) Uani 1 1 d . . .
C41 C 0.71378(18) 0.07717(18) 0.91479(18) 0.0289(7) Uani 1 1 d . . .
H41 H 0.7162 0.1266 0.8954 0.035 Uiso 1 1 calc R . .
C42 C 0.6637(2) 0.0268(2) 0.8842(2) 0.0354(8) Uani 1 1 d . . .
H42 H 0.6324 0.0417 0.8433 0.043 Uiso 1 1 calc R . .
C43 C 0.65943(19) -0.04467(19) 0.91313(19) 0.0327(8) Uani 1 1 d . . .
H43 H 0.6248 -0.0784 0.8921 0.039 Uiso 1 1 calc R . .
C44 C 0.70498(18) -0.06822(17) 0.97262(19) 0.0267(7) Uani 1 1 d . . .
C45 C 0.75600(16) -0.01823(16) 1.00181(17) 0.0222(6) Uani 1 1 d . . .
H45 H 0.7885 -0.0339 1.0413 0.027 Uiso 1 1 calc R . .
C46 C 0.6984(2) -0.14614(18) 1.0047(2) 0.0382(8) Uani 1 1 d . . .
H46A H 0.6566 -0.1486 1.0399 0.057 Uiso 1 1 calc R . .
H46B H 0.7432 -0.1589 1.0328 0.057 Uiso 1 1 calc R . .
H46C H 0.6913 -0.1815 0.9624 0.057 Uiso 1 1 calc R . .
C47 C 0.6563(2) 0.2500 1.0581(2) 0.0189(8) Uani 1 2 d S . .
C48 C 0.61965(16) 0.18310(18) 1.04629(17) 0.0257(6) Uani 1 1 d . . .
H48 H 0.6443 0.1373 1.0554 0.031 Uiso 1 1 calc R . .
C49 C 0.54719(17) 0.1824(2) 1.02115(19) 0.0351(8) Uani 1 1 d . . .
C50 C 0.5116(3) 0.2500 1.0079(3) 0.0396(13) Uani 1 2 d S . .
H50 H 0.4627 0.2500 0.9897 0.047 Uiso 1 2 calc SR . .
C51 C 0.5133(3) 0.1012(3) 1.0179(3) 0.0304(14) Uani 0.50 1 d P . .
H51A H 0.4654 0.1031 0.9928 0.046 Uiso 0.50 1 calc PR . .
H51B H 0.5077 0.0819 1.0704 0.046 Uiso 0.50 1 calc PR . .
H51C H 0.5459 0.0684 0.9886 0.046 Uiso 0.50 1 calc PR . .
C52A C 0.2362(5) 0.2033(4) 0.7536(6) 0.034(3) Uiso 0.25 1 d PRD . 1
H52A H 0.2640 0.1725 0.7156 0.041 Uiso 0.25 1 calc PR A 1
Cl1A Cl 0.2980(3) 0.2500 0.7944(3) 0.0922(16) Uiso 0.50 2 d SPD . 1
Cl2A Cl 0.1726(2) 0.2500 0.6954(2) 0.0522(8) Uiso 0.50 2 d SPD . 1
Cl3A Cl 0.1918(3) 0.1406(3) 0.8041(4) 0.0625(13) Uiso 0.25 1 d PD . 1
C52B C 0.1832(18) 0.2500 0.7728(10) 0.088(9) Uiso 0.30 2 d SPD . 2
H52B H 0.2357 0.2500 0.7570 0.106 Uiso 0.30 2 calc SPR . 2
Cl2B Cl 0.1441(3) 0.2500 0.6817(3) 0.0412(11) Uiso 0.30 2 d SPD . 2
Cl3B Cl 0.1836(4) 0.1683(5) 0.8276(5) 0.115(2) Uiso 0.30 1 d PD . 2
C52C C 0.2323(8) 0.2500 0.8206(14) 0.028(5) Uiso 0.20 2 d SPD . 3
H52C H 0.2209 0.2500 0.8770 0.034 Uiso 0.20 2 calc SPR . 3
Cl1B Cl 0.3260(3) 0.2500 0.8058(3) 0.0220(10) Uiso 0.20 2 d SPD . 3
Cl3C Cl 0.1964(4) 0.1707(4) 0.7763(5) 0.0691(18) Uiso 0.20 1 d PD . 3

loop_
_atom_site_aniso_label
_atom_site_aniso_U_11
_atom_site_aniso_U_22
_atom_site_aniso_U_33
_atom_site_aniso_U_23
_atom_site_aniso_U_13
_atom_site_aniso_U_12
C1 0.0229(14) 0.0209(13) 0.0174(13) -0.0008(11) 0.0034(11) 0.0022(11)
C2 0.0200(13) 0.0257(15) 0.0155(13) -0.0021(11) 0.0071(10) 0.0015(11)
C3 0.0218(14) 0.0281(15) 0.0197(14) -0.0030(12) 0.0059(11) 0.0054(12)
C4 0.0242(14) 0.0231(14) 0.0212(14) -0.0032(11) 0.0038(11) 0.0072(12)
C5 0.0306(15) 0.0167(13) 0.0179(13) -0.0042(11) 0.0007(11) 0.0024(11)
C6 0.0278(15) 0.0123(12) 0.0200(14) -0.0025(10) -0.0013(11) -0.0002(11)
C7 0.0270(14) 0.0161(12) 0.0152(13) 0.0002(10) -0.0002(11) -0.0015(11)
C8 0.0250(14) 0.0167(13) 0.0158(12) 0.0004(10) -0.0027(10) -0.0014(11)
C9 0.0288(16) 0.0178(14) 0.0347(17) -0.0041(12) 0.0139(13) -0.0017(12)
C10 0.0180(19) 0.0205(19) 0.027(2) 0.000 0.0049(16) 0.000
C11 0.0146(17) 0.0168(17) 0.0201(19) 0.000 0.0025(14) 0.000
C12 0.0168(12) 0.0182(12) 0.0192(13) 0.0022(10) 0.0009(10) -0.0041(10)
C13 0.0213(13) 0.0144(12) 0.0193(13) 0.0007(10) 0.0001(10) -0.0040(10)
C14 0.0253(14) 0.0123(12) 0.0209(13) 0.0016(10) 0.0007(11) -0.0018(11)
C15 0.0305(15) 0.0118(12) 0.0204(13) 0.0004(10) -0.0002(11) 0.0012(11)
C16 0.0298(15) 0.0170(13) 0.0213(14) 0.0008(11) -0.0008(12) 0.0084(12)
C17 0.0272(15) 0.0220(14) 0.0269(15) -0.0031(12) 0.0009(12) 0.0114(12)
C18 0.0213(14) 0.0350(17) 0.0286(16) -0.0006(13) -0.0019(12) 0.0141(13)
C19 0.0151(13) 0.0390(18) 0.0292(16) -0.0001(14) 0.0011(11) 0.0075(13)
C20 0.0168(13) 0.0368(17) 0.0250(15) 0.0009(13) 0.0061(11) 0.0046(12)
C21 0.0126(18) 0.043(3) 0.029(2) 0.000 -0.0021(16) 0.000
C22 0.0159(19) 0.040(3) 0.027(2) 0.000 -0.0070(16) 0.000
C23 0.0226(14) 0.0345(16) 0.0228(15) 0.0028(13) -0.0080(11) 0.0070(13)
C24 0.0237(15) 0.0316(16) 0.0237(15) 0.0047(13) -0.0037(12) 0.0113(13)
C25 0.0301(16) 0.0205(14) 0.0221(14) 0.0043(12) -0.0044(12) 0.0085(12)
C26 0.0283(15) 0.0194(13) 0.0175(13) 0.0054(11) -0.0009(11) 0.0022(11)
C27 0.0246(14) 0.0183(13) 0.0190(13) 0.0058(11) 0.0006(11) -0.0003(11)
C28 0.0242(14) 0.0194(13) 0.0146(12) 0.0030(11) 0.0041(10) -0.0018(11)
C29 0.0183(13) 0.0179(13) 0.0173(13) 0.0004(10) 0.0044(10) -0.0015(10)
C30 0.0247(14) 0.0229(14) 0.0117(12) 0.0027(10) 0.0025(10) 0.0001(11)
C31 0.0302(15) 0.0223(14) 0.0142(13) 0.0039(11) -0.0022(11) 0.0032(12)
C32 0.0277(15) 0.0301(16) 0.0142(13) 0.0015(11) -0.0067(11) 0.0026(12)
C33 0.0255(14) 0.0220(13) 0.0178(13) -0.0022(11) -0.0002(11) 0.0080(12)
C34 0.0361(18) 0.045(2) 0.0243(16) -0.0052(15) 0.0077(13) -0.0047(16)
C35 0.047(2) 0.056(2) 0.0256(17) -0.0065(16) 0.0107(15) -0.0011(19)
C36 0.052(2) 0.045(2) 0.0199(15) -0.0100(15) -0.0045(15) 0.0101(18)
C37 0.0359(18) 0.0271(15) 0.0265(16) -0.0033(13) -0.0102(13) 0.0091(14)
C38 0.0285(15) 0.0239(14) 0.0224(14) -0.0016(12) -0.0027(12) 0.0071(12)
C39 0.053(2) 0.0358(19) 0.038(2) -0.0094(16) -0.0195(17) 0.0019(17)
C40 0.0270(14) 0.0163(12) 0.0183(13) -0.0041(11) 0.0027(11) -0.0015(11)
C41 0.0385(18) 0.0239(15) 0.0242(15) 0.0009(12) -0.0059(13) -0.0061(13)
C42 0.0413(19) 0.0369(18) 0.0281(17) -0.0026(14) -0.0109(14) -0.0091(16)
C43 0.0399(19) 0.0305(17) 0.0277(16) -0.0104(14) -0.0021(14) -0.0115(15)
C44 0.0307(16) 0.0192(14) 0.0303(16) -0.0056(12) 0.0086(13) -0.0053(12)
C45 0.0258(14) 0.0183(13) 0.0227(14) -0.0017(11) 0.0036(11) -0.0029(11)
C46 0.0402(19) 0.0204(15) 0.054(2) -0.0019(15) 0.0044(17) -0.0071(14)
C47 0.0164(18) 0.028(2) 0.0125(17) 0.000 0.0007(14) 0.000
C48 0.0218(14) 0.0323(16) 0.0230(15) -0.0037(13) 0.0034(11) -0.0030(12)
C49 0.0210(15) 0.060(2) 0.0240(16) -0.0129(16) 0.0022(12) -0.0116(15)
C50 0.020(2) 0.078(4) 0.021(2) 0.000 -0.0044(17) 0.000
C51 0.019(3) 0.047(4) 0.025(3) -0.003(3) -0.001(2) -0.006(3)

loop_
_atom_type_symbol
_atom_type_description
_atom_type_scat_dispersion_real
_atom_type_scat_dispersion_imag
_atom_type_scat_source
C C 0.0033 0.0016 'International Tables Vol C Tables 4.2.6.8 and 6.1.1.4'
H H 0.0000 0.0000 'International Tables Vol C Tables 4.2.6.8 and 6.1.1.4'
Cl Cl 0.1484 0.1585 'International Tables Vol C Tables 4.2.6.8 and 6.1.1.4'

loop_
_geom_angle_atom_site_label_1
_geom_angle_atom_site_label_2
_geom_angle_atom_site_label_3
_geom_angle
_geom_angle_site_symmetry_1
_geom_angle_site_symmetry_3
C9 C1 C2 108.5(2) . .
C9 C1 C33 112.0(2) . .
C2 C1 C33 114.4(2) . .
C9 C1 C5 108.0(2) . .
C2 C1 C5 100.4(2) . .
C33 C1 C5 112.8(2) . .
C2 C2 C3 119.45(17) 7_565 .
C2 C2 C1 125.15(15) 7_565 .
C3 C2 C1 109.6(2) . .
C20 C3 C2 121.3(3) . .
C20 C3 C4 120.7(3) . .
C2 C3 C4 108.3(3) . .
C17 C4 C5 121.6(3) . .
C17 C4 C3 119.3(3) . .
C5 C4 C3 108.7(3) . .
C6 C5 C4 119.5(3) . .
C6 C5 C1 125.0(3) . .
C4 C5 C1 109.5(2) . .
C5 C6 C15 119.5(3) . .
C5 C6 C7 123.9(3) . .
C15 C6 C7 109.6(2) . .
C8 C7 C40 115.8(2) . .
C8 C7 C13 106.9(2) . .
C40 C7 C13 112.4(2) . .
C8 C7 C6 106.1(2) . .
C40 C7 C6 114.1(2) . .
C13 C7 C6 100.1(2) . .
C9 C8 C10 108.7(3) . .
C9 C8 C7 125.5(3) . .
C10 C8 C7 123.6(3) . .
C8 C9 C9 106.80(16) . 7_565
C8 C9 C1 122.4(3) . .
C9 C9 C1 122.43(15) 7_565 .
C8 C10 C8 108.7(3) 7_565 .
C8 C10 C11 123.78(19) 7_565 .
C8 C10 C11 123.78(19) . .
C10 C11 C47 110.8(3) . .
C10 C11 C12 107.2(2) . 7_565
C47 C11 C12 115.0(2) . 7_565
C10 C11 C12 107.2(2) . .
C47 C11 C12 115.0(2) . .
C12 C11 C12 100.9(3) 7_565 .
C13 C12 C29 119.3(3) . .
C13 C12 C11 124.1(3) . .
C29 C12 C11 109.7(2) . .
C12 C13 C14 120.1(3) . .
C12 C13 C7 124.1(2) . .
C14 C13 C7 109.9(2) . .
C27 C14 C13 121.0(3) . .
C27 C14 C15 120.3(3) . .
C13 C14 C15 108.7(2) . .
C16 C15 C6 121.6(3) . .
C16 C15 C14 119.7(3) . .
C6 C15 C14 108.9(2) . .
C15 C16 C17 118.7(3) . .
C15 C16 C25 120.1(3) . .
C17 C16 C25 108.4(3) . .
C4 C17 C16 119.0(3) . .
C4 C17 C18 120.1(3) . .
C16 C17 C18 108.3(3) . .
C19 C18 C17 120.6(3) . .
C19 C18 C24 119.6(3) . .
C17 C18 C24 107.7(3) . .
C18 C19 C21 120.7(3) . .
C18 C19 C20 119.5(3) . .
C21 C19 C20 107.5(3) . .
C3 C20 C20 119.19(18) . 7_565
C3 C20 C19 119.9(3) . .
C20 C20 C19 108.31(19) 7_565 .
C22 C21 C19 119.9(2) . .
C22 C21 C19 119.9(2) . 7_565
C19 C21 C19 108.4(4) . 7_565
C21 C22 C23 119.6(2) . .
C21 C22 C23 119.6(2) . 7_565
C23 C22 C23 108.1(4) . 7_565
C24 C23 C22 120.6(3) . .
C24 C23 C32 119.5(3) . .
C22 C23 C32 108.1(3) . .
C23 C24 C25 120.5(3) . .
C23 C24 C18 119.7(3) . .
C25 C24 C18 107.5(3) . .
C26 C25 C16 120.1(3) . .
C26 C25 C24 119.9(3) . .
C16 C25 C24 108.1(3) . .
C25 C26 C27 120.0(3) . .
C25 C26 C31 119.8(3) . .
C27 C26 C31 107.8(2) . .
C14 C27 C28 119.1(3) . .
C14 C27 C26 119.7(3) . .
C28 C27 C26 108.4(2) . .
C29 C28 C27 118.9(3) . .
C29 C28 C30 120.5(2) . .
C27 C28 C30 107.9(2) . .
C28 C29 C12 121.4(2) . .
C28 C29 C29 119.70(16) . 7_565
C12 C29 C29 108.61(15) . 7_565
C30 C30 C28 119.80(16) 7_565 .
C30 C30 C31 119.78(16) 7_565 .
C28 C30 C31 108.3(2) . .
C32 C31 C30 120.3(3) . .
C32 C31 C26 120.3(3) . .
C30 C31 C26 107.6(3) . .
C31 C32 C32 119.91(17) . 7_565
C31 C32 C23 120.0(3) . .
C32 C32 C23 107.87(18) 7_565 .
C34 C33 C38 119.1(3) . .
C34 C33 C1 121.3(3) . .
C38 C33 C1 119.5(3) . .
C33 C34 C35 119.6(3) . .
C33 C34 H34 120.2 . .
C35 C34 H34 120.2 . .
C36 C35 C34 120.4(3) . .
C36 C35 H35 119.8 . .
C34 C35 H35 119.8 . .
C35 C36 C37 120.8(3) . .
C35 C36 H36 119.6 . .
C37 C36 H36 119.6 . .
C38 C37 C36 118.1(3) . .
C38 C37 C39 120.9(3) . .
C36 C37 C39 120.9(3) . .
C37 C38 C33 121.8(3) . .
C37 C38 H38 119.1 . .
C33 C38 H38 119.1 . .
C37 C39 H39A 109.5 . .
C37 C39 H39B 109.5 . .
H39A C39 H39B 109.5 . .
C37 C39 H39C 109.5 . .
H39A C39 H39C 109.5 . .
H39B C39 H39C 109.5 . .
C41 C40 C45 119.3(3) . .
C41 C40 C7 121.0(3) . .
C45 C40 C7 119.7(3) . .
C40 C41 C42 119.8(3) . .
C40 C41 H41 120.1 . .
C42 C41 H41 120.1 . .
C43 C42 C41 120.1(3) . .
C43 C42 H42 120.0 . .
C41 C42 H42 120.0 . .
C42 C43 C44 121.2(3) . .
C42 C43 H43 119.4 . .
C44 C43 H43 119.4 . .
C45 C44 C43 118.4(3) . .
C45 C44 C46 121.1(3) . .
C43 C44 C46 120.5(3) . .
C44 C45 C40 121.1(3) . .
C44 C45 H45 119.5 . .
C40 C45 H45 119.5 . .
C44 C46 H46A 109.5 . .
C44 C46 H46B 109.5 . .
H46A C46 H46B 109.5 . .
C44 C46 H46C 109.5 . .
H46A C46 H46C 109.5 . .
H46B C46 H46C 109.5 . .
C48 C47 C48 119.4(4) . 7_565
C48 C47 C11 120.17(19) . .
C48 C47 C11 120.17(19) 7_565 .
C47 C48 C49 120.8(3) . .
C47 C48 H48 119.6 . .
C49 C48 H48 119.6 . .
C48 C49 C50 119.0(3) . .
C48 C49 C51 113.0(4) . .
C50 C49 C51 127.7(3) . .
C49 C50 C49 120.8(4) 7_565 .
C49 C50 H50 119.6 7_565 .
C49 C50 H50 119.6 . .
C49 C51 H51A 109.5 . .
C49 C51 H51B 109.5 . .
H51A C51 H51B 109.5 . .
C49 C51 H51C 109.5 . .
H51A C51 H51C 109.5 . .
H51B C51 H51C 109.5 . .
Cl1A C52A Cl3A 118.7(6) . .
Cl1A C52A Cl2A 118.7(4) . .
Cl3A C52A Cl2A 107.9(5) . .
Cl1A C52A H52A 102.9 . .
Cl3A C52A H52A 102.9 . .
Cl2A C52A H52A 102.9 . .
Cl2B C52B Cl3B 119.8(8) . .
Cl2B C52B Cl3B 119.8(7) . 7_565
Cl3B C52B Cl3B 114.1(11) . 7_565
Cl2B C52B H52B 98.4 . .
Cl3B C52B H52B 98.4 . .
Cl3B C52B H52B 98.4 7_565 .
Cl1B C52C Cl3C 107.8(9) . .
Cl1B C52C Cl3C 107.8(9) . 7_565
Cl3C C52C Cl3C 109.2(11) . 7_565
Cl1B C52C H52C 110.6 . .
Cl3C C52C H52C 110.6 . .
Cl3C C52C H52C 110.6 7_565 .

loop_
_geom_bond_atom_site_label_1
_geom_bond_atom_site_label_2
_geom_bond_distance
_geom_bond_site_symmetry_2
C1 C9 1.530(4) .
C1 C2 1.532(4) .
C1 C33 1.538(4) .
C1 C5 1.544(4) .
C2 C2 1.371(6) 7_565
C2 C3 1.445(4) .
C3 C20 1.392(4) .
C3 C4 1.450(4) .
C4 C17 1.398(4) .
C4 C5 1.435(4) .
C5 C6 1.370(4) .
C6 C15 1.439(4) .
C6 C7 1.550(4) .
C7 C8 1.509(4) .
C7 C40 1.534(4) .
C7 C13 1.544(4) .
C8 C9 1.413(4) .
C8 C10 1.422(4) .
C9 C9 1.494(6) 7_565
C10 C8 1.422(4) 7_565
C10 C11 1.515(6) .
C11 C47 1.537(5) .
C11 C12 1.537(4) 7_565
C11 C12 1.537(4) .
C12 C13 1.371(4) .
C12 C29 1.439(4) .
C13 C14 1.437(4) .
C14 C27 1.394(4) .
C14 C15 1.448(4) .
C15 C16 1.397(4) .
C16 C17 1.435(4) .
C16 C25 1.446(4) .
C17 C18 1.450(5) .
C18 C19 1.388(5) .
C18 C24 1.459(4) .
C19 C21 1.449(4) .
C19 C20 1.458(4) .
C20 C20 1.435(7) 7_565
C21 C22 1.396(6) .
C21 C19 1.449(4) 7_565
C22 C23 1.450(4) .
C22 C23 1.450(4) 7_565
C23 C24 1.391(5) .
C23 C32 1.457(4) .
C24 C25 1.452(5) .
C25 C26 1.390(4) .
C26 C27 1.453(4) .
C26 C31 1.455(4) .
C27 C28 1.442(4) .
C28 C29 1.396(4) .
C28 C30 1.450(4) .
C29 C29 1.452(5) 7_565
C30 C30 1.393(6) 7_565
C30 C31 1.453(4) .
C31 C32 1.387(4) .
C32 C32 1.454(6) 7_565
C33 C34 1.387(4) .
C33 C38 1.396(4) .
C34 C35 1.399(5) .
C34 H34 0.9500 .
C35 C36 1.381(6) .
C35 H35 0.9500 .
C36 C37 1.395(5) .
C36 H36 0.9500 .
C37 C38 1.391(4) .
C37 C39 1.504(5) .
C38 H38 0.9500 .
C39 H39A 0.9800 .
C39 H39B 0.9800 .
C39 H39C 0.9800 .
C40 C41 1.392(4) .
C40 C45 1.401(4) .
C41 C42 1.393(4) .
C41 H41 0.9500 .
C42 C43 1.380(5) .
C42 H42 0.9500 .
C43 C44 1.392(5) .
C43 H43 0.9500 .
C44 C45 1.391(4) .
C44 C46 1.511(4) .
C45 H45 0.9500 .
C46 H46A 0.9800 .
C46 H46B 0.9800 .
C46 H46C 0.9800 .
C47 C48 1.391(4) .
C47 C48 1.391(4) 7_565
C48 C49 1.396(4) .
C48 H48 0.9500 .
C49 C50 1.397(5) .
C49 C51 1.585(7) .
C50 C49 1.397(5) 7_565
C50 H50 0.9500 .
C51 H51A 0.9800 .
C51 H51B 0.9800 .
C51 H51C 0.9800 .
C52A Cl1A 1.576(7) .
C52A Cl3A 1.641(9) .
C52A Cl2A 1.754(6) .
C52A H52A 1.0000 .
Cl1A C52A 1.576(7) 7_565
Cl2A C52A 1.754(6) 7_565
C52B Cl2B 1.735(15) .
C52B Cl3B 1.748(10) .
C52B Cl3B 1.748(10) 7_565
C52B H52B 1.0000 .
C52C Cl1B 1.733(15) .
C52C Cl3C 1.747(12) .
C52C Cl3C 1.747(12) 7_565
C52C H52C 1.0000 .

loop_
_geom_torsion_atom_site_label_1
_geom_torsion_atom_site_label_2
_geom_torsion_atom_site_label_3
_geom_torsion_atom_site_label_4
_geom_torsion
_geom_torsion_site_symmetry_1
_geom_torsion_site_symmetry_4
C9 C1 C2 C2 -22.0(3) . 7_565
C33 C1 C2 C2 103.8(2) . 7_565
C5 C1 C2 C2 -135.15(15) . 7_565
C9 C1 C2 C3 130.7(3) . .
C33 C1 C2 C3 -103.4(3) . .
C5 C1 C2 C3 17.6(3) . .
C2 C2 C3 C20 -3.2(3) 7_565 .
C1 C2 C3 C20 -157.7(3) . .
C2 C2 C3 C4 142.85(17) 7_565 .
C1 C2 C3 C4 -11.7(3) . .
C20 C3 C4 C17 0.6(4) . .
C2 C3 C4 C17 -145.7(3) . .
C20 C3 C4 C5 146.1(3) . .
C2 C3 C4 C5 -0.2(3) . .
C17 C4 C5 C6 2.5(4) . .
C3 C4 C5 C6 -142.1(3) . .
C17 C4 C5 C1 156.5(3) . .
C3 C4 C5 C1 12.0(3) . .
C9 C1 C5 C6 21.0(4) . .
C2 C1 C5 C6 134.5(3) . .
C33 C1 C5 C6 -103.2(3) . .
C9 C1 C5 C4 -131.3(3) . .
C2 C1 C5 C4 -17.8(3) . .
C33 C1 C5 C4 104.5(3) . .
C4 C5 C6 C15 1.0(4) . .
C1 C5 C6 C15 -148.8(3) . .
C4 C5 C6 C7 148.6(3) . .
C1 C5 C6 C7 -1.2(4) . .
C5 C6 C7 C8 -23.4(4) . .
C15 C6 C7 C8 126.9(2) . .
C5 C6 C7 C40 105.3(3) . .
C15 C6 C7 C40 -104.4(3) . .
C5 C6 C7 C13 -134.5(3) . .
C15 C6 C7 C13 15.8(3) . .
C40 C7 C8 C9 -97.7(3) . .
C13 C7 C8 C9 136.2(3) . .
C6 C7 C8 C9 30.0(4) . .
C40 C7 C8 C10 101.1(3) . .
C13 C7 C8 C10 -25.0(4) . .
C6 C7 C8 C10 -131.2(3) . .
C10 C8 C9 C9 2.9(3) . 7_565
C7 C8 C9 C9 -160.6(2) . 7_565
C10 C8 C9 C1 151.7(3) . .
C7 C8 C9 C1 -11.8(5) . .
C2 C1 C9 C8 -122.7(3) . .
C33 C1 C9 C8 110.1(3) . .
C5 C1 C9 C8 -14.7(4) . .
C2 C1 C9 C9 21.3(3) . 7_565
C33 C1 C9 C9 -105.9(2) . 7_565
C5 C1 C9 C9 129.33(17) . 7_565
C9 C8 C10 C8 -4.8(5) . 7_565
C7 C8 C10 C8 159.1(2) . 7_565
C9 C8 C10 C11 -163.7(3) . .
C7 C8 C10 C11 0.2(5) . .
C8 C10 C11 C47 102.1(3) 7_565 .
C8 C10 C11 C47 -102.1(3) . .
C8 C10 C11 C12 -24.1(5) 7_565 7_565
C8 C10 C11 C12 131.7(3) . 7_565
C8 C10 C11 C12 -131.7(3) 7_565 .
C8 C10 C11 C12 24.1(5) . .
C10 C11 C12 C13 -23.1(4) . .
C47 C11 C12 C13 100.5(3) . .
C12 C11 C12 C13 -135.2(2) 7_565 .
C10 C11 C12 C29 127.2(3) . .
C47 C11 C12 C29 -109.2(3) . .
C12 C11 C12 C29 15.2(4) 7_565 .
C29 C12 C13 C14 0.3(4) . .
C11 C12 C13 C14 148.0(3) . .
C29 C12 C13 C7 -149.9(3) . .
C11 C12 C13 C7 -2.1(4) . .
C8 C7 C13 C12 26.1(4) . .
C40 C7 C13 C12 -102.0(3) . .
C6 C7 C13 C12 136.5(3) . .
C8 C7 C13 C14 -126.6(2) . .
C40 C7 C13 C14 105.3(3) . .
C6 C7 C13 C14 -16.2(3) . .
C12 C13 C14 C27 2.8(4) . .
C7 C13 C14 C27 156.8(3) . .
C12 C13 C14 C15 -142.7(3) . .
C7 C13 C14 C15 11.3(3) . .
C5 C6 C15 C16 -4.0(4) . .
C7 C6 C15 C16 -155.8(3) . .
C5 C6 C15 C14 141.5(3) . .
C7 C6 C15 C14 -10.3(3) . .
C27 C14 C15 C16 -0.1(4) . .
C13 C14 C15 C16 145.7(3) . .
C27 C14 C15 C6 -146.4(3) . .
C13 C14 C15 C6 -0.6(3) . .
C6 C15 C16 C17 3.5(4) . .
C14 C15 C16 C17 -138.5(3) . .
C6 C15 C16 C25 140.7(3) . .
C14 C15 C16 C25 -1.2(4) . .
C5 C4 C17 C16 -3.0(4) . .
C3 C4 C17 C16 138.0(3) . .
C5 C4 C17 C18 -140.4(3) . .
C3 C4 C17 C18 0.6(4) . .
C15 C16 C17 C4 0.0(4) . .
C25 C16 C17 C4 -141.8(3) . .
C15 C16 C17 C18 141.9(3) . .
C25 C16 C17 C18 0.1(3) . .
C4 C17 C18 C19 -0.9(4) . .
C16 C17 C18 C19 -142.3(3) . .
C4 C17 C18 C24 141.4(3) . .
C16 C17 C18 C24 0.0(3) . .
C17 C18 C19 C21 137.4(3) . .
C24 C18 C19 C21 -0.5(4) . .
C17 C18 C19 C20 0.1(4) . .
C24 C18 C19 C20 -137.9(3) . .
C2 C3 C20 C20 3.2(3) . 7_565
C4 C3 C20 C20 -138.8(2) . 7_565
C2 C3 C20 C19 140.5(3) . .
C4 C3 C20 C19 -1.4(4) . .
C18 C19 C20 C3 1.1(4) . .
C21 C19 C20 C3 -141.3(3) . .
C18 C19 C20 C20 142.5(2) . 7_565
C21 C19 C20 C20 0.2(3) . 7_565
C18 C19 C21 C22 0.7(5) . .
C20 C19 C21 C22 142.5(3) . .
C18 C19 C21 C19 -142.1(3) . 7_565
C20 C19 C21 C19 -0.3(4) . 7_565
C19 C21 C22 C23 -0.7(5) . .
C19 C21 C22 C23 137.9(3) 7_565 .
C19 C21 C22 C23 -137.9(3) . 7_565
C19 C21 C22 C23 0.7(5) 7_565 7_565
C21 C22 C23 C24 0.5(5) . .
C23 C22 C23 C24 142.1(3) 7_565 .
C21 C22 C23 C32 -142.0(3) . .
C23 C22 C23 C32 -0.5(4) 7_565 .
C22 C23 C24 C25 -137.8(3) . .
C32 C23 C24 C25 0.6(4) . .
C22 C23 C24 C18 -0.3(4) . .
C32 C23 C24 C18 138.1(3) . .
C19 C18 C24 C23 0.3(4) . .
C17 C18 C24 C23 -142.4(3) . .
C19 C18 C24 C25 142.7(3) . .
C17 C18 C24 C25 -0.1(3) . .
C15 C16 C25 C26 1.5(4) . .
C17 C16 C25 C26 142.6(3) . .
C15 C16 C25 C24 -141.3(3) . .
C17 C16 C25 C24 -0.2(3) . .
C23 C24 C25 C26 -0.7(4) . .
C18 C24 C25 C26 -142.7(3) . .
C23 C24 C25 C16 142.2(3) . .
C18 C24 C25 C16 0.2(3) . .
C16 C25 C26 C27 -0.3(4) . .
C24 C25 C26 C27 138.1(3) . .
C16 C25 C26 C31 -137.9(3) . .
C24 C25 C26 C31 0.6(4) . .
C13 C14 C27 C28 -3.2(4) . .
C15 C14 C27 C28 138.5(3) . .
C13 C14 C27 C26 -140.4(3) . .
C15 C14 C27 C26 1.3(4) . .
C25 C26 C27 C14 -1.0(4) . .
C31 C26 C27 C14 141.0(3) . .
C25 C26 C27 C28 -142.3(3) . .
C31 C26 C27 C28 -0.3(3) . .
C14 C27 C28 C29 0.4(4) . .
C26 C27 C28 C29 142.0(3) . .
C14 C27 C28 C30 -141.5(3) . .
C26 C27 C28 C30 0.1(3) . .
C27 C28 C29 C12 2.7(4) . .
C30 C28 C29 C12 139.7(3) . .
C27 C28 C29 C29 -138.5(2) . 7_565
C30 C28 C29 C29 -1.5(3) . 7_565
C13 C12 C29 C28 -3.1(4) . .
C11 C12 C29 C28 -155.1(3) . .
C13 C12 C29 C29 141.9(2) . 7_565
C11 C12 C29 C29 -10.1(2) . 7_565
C29 C28 C30 C30 1.5(3) . 7_565
C27 C28 C30 C30 142.64(16) . 7_565
C29 C28 C30 C31 -141.0(3) . .
C27 C28 C30 C31 0.2(3) . .
C30 C30 C31 C32 0.2(3) 7_565 .
C28 C30 C31 C32 142.6(3) . .
C30 C30 C31 C26 -142.85(16) 7_565 .
C28 C30 C31 C26 -0.4(3) . .
C25 C26 C31 C32 -0.4(4) . .
C27 C26 C31 C32 -142.6(3) . .
C25 C26 C31 C30 142.6(3) . .
C27 C26 C31 C30 0.4(3) . .
C30 C31 C32 C32 -0.2(3) . 7_565
C26 C31 C32 C32 138.2(2) . 7_565
C30 C31 C32 C23 -138.0(3) . .
C26 C31 C32 C23 0.4(4) . .
C24 C23 C32 C31 -0.5(4) . .
C22 C23 C32 C31 142.6(3) . .
C24 C23 C32 C32 -142.8(2) . 7_565
C22 C23 C32 C32 0.3(3) . 7_565
C9 C1 C33 C34 116.7(3) . .
C2 C1 C33 C34 -7.3(4) . .
C5 C1 C33 C34 -121.3(3) . .
C9 C1 C33 C38 -61.1(3) . .
C2 C1 C33 C38 174.9(3) . .
C5 C1 C33 C38 60.9(3) . .
C38 C33 C34 C35 1.4(5) . .
C1 C33 C34 C35 -176.4(3) . .
C33 C34 C35 C36 -0.3(6) . .
C34 C35 C36 C37 -0.4(6) . .
C35 C36 C37 C38 -0.1(5) . .
C35 C36 C37 C39 178.9(4) . .
C36 C37 C38 C33 1.3(5) . .
C39 C37 C38 C33 -177.7(3) . .
C34 C33 C38 C37 -2.0(5) . .
C1 C33 C38 C37 175.9(3) . .
C8 C7 C40 C41 -5.6(4) . .
C13 C7 C40 C41 117.7(3) . .
C6 C7 C40 C41 -129.2(3) . .
C8 C7 C40 C45 176.3(3) . .
C13 C7 C40 C45 -60.5(3) . .
C6 C7 C40 C45 52.7(4) . .
C45 C40 C41 C42 0.1(5) . .
C7 C40 C41 C42 -178.1(3) . .
C40 C41 C42 C43 0.9(5) . .
C41 C42 C43 C44 -0.5(5) . .
C42 C43 C44 C45 -0.9(5) . .
C42 C43 C44 C46 178.7(3) . .
C43 C44 C45 C40 1.9(4) . .
C46 C44 C45 C40 -177.6(3) . .
C41 C40 C45 C44 -1.5(4) . .
C7 C40 C45 C44 176.6(3) . .
C10 C11 C47 C48 87.2(3) . .
C12 C11 C47 C48 -151.0(3) 7_565 .
C12 C11 C47 C48 -34.5(5) . .
C10 C11 C47 C48 -87.2(3) . 7_565
C12 C11 C47 C48 34.5(5) 7_565 7_565
C12 C11 C47 C48 151.0(3) . 7_565
C48 C47 C48 C49 1.3(6) 7_565 .
C11 C47 C48 C49 -173.2(3) . .
C47 C48 C49 C50 0.0(5) . .
C47 C48 C49 C51 -175.1(4) . .
C48 C49 C50 C49 -1.4(7) . 7_565
C51 C49 C50 C49 172.9(4) . 7_565
Cl3A C52A Cl1A C52A -125.4(5) . 7_565
Cl2A C52A Cl1A C52A 9.0(11) . 7_565
Cl1A C52A Cl2A C52A -8.6(11) . 7_565
Cl3A C52A Cl2A C52A 130.2(4) . 7_565
